data_7030159
loop_
_publ_author_name
'Xu, Yan'
'Li, Yi'
'Han, Yide'
'Yu, Jihong'
'Xu, Ruren'

_publ_section_title
;
 Distribution of trivalent metal cations in alumino-/gallogermanate
 zeolites with JST topology.
;
_journal_issue 39
_journal_name_full 'Dalton transactions (Cambridge, England : 2003)'
_journal_page_first 12170
_journal_page_last 12174
_journal_paper_doi 10.1039/c2dt31185b
_journal_volume 41
_journal_year 2012
_chemical_formula_sum 'C2 H8 Al0.67 Ge1.33 N2 Ni0.33 O4'
_chemical_formula_weight 258.45
_chemical_name_common Ni(en)3[Al2Ge4O12]
_chemical_name_systematic
;
?
;
_space_group_IT_number 205
_symmetry_cell_setting cubic
_symmetry_space_group_name_Hall '-P 2ac 2ab 3'
_symmetry_space_group_name_H-M 'P a -3'
_atom_sites_solution_hydrogens geom
_atom_sites_solution_primary direct
_atom_sites_solution_secondary difmap
_audit_creation_method SHELXL-97
_cell_angle_alpha 90.00
_cell_angle_beta 90.00
_cell_angle_gamma 90.00
_cell_formula_units_Z 24
_cell_length_a 16.4433(2)
_cell_length_b 16.4433(2)
_cell_length_c 16.4433(2)
_cell_measurement_temperature 296(2)
_cell_volume 4445.97(9)
_computing_structure_refinement 'SHELXL-97 (Sheldrick, 2008)'
_computing_structure_solution 'SHELXS-97 (Sheldrick, 2008)'
_diffrn_ambient_temperature 296(2)
_diffrn_measured_fraction_theta_full 1.000
_diffrn_measured_fraction_theta_max 1.000
_diffrn_radiation_monochromator graphite
_diffrn_radiation_source 'fine-focus sealed tube'
_diffrn_radiation_type MoK\a
_diffrn_radiation_wavelength 0.71073
_diffrn_reflns_av_R_equivalents 0.0447
_diffrn_reflns_av_sigmaI/netI 0.0165
_diffrn_reflns_limit_h_max 21
_diffrn_reflns_limit_h_min -13
_diffrn_reflns_limit_k_max 21
_diffrn_reflns_limit_k_min -19
_diffrn_reflns_limit_l_max 20
_diffrn_reflns_limit_l_min -21
_diffrn_reflns_number 31222
_diffrn_reflns_theta_full 28.29
_diffrn_reflns_theta_max 28.29
_diffrn_reflns_theta_min 2.15
_exptl_absorpt_coefficient_mu 6.323
_exptl_absorpt_correction_T_max 0.7457
_exptl_absorpt_correction_T_min 0.6395
_exptl_absorpt_correction_type multi-scan
_exptl_absorpt_process_details sadabs
_exptl_crystal_density_diffrn 2.317
_exptl_crystal_density_method 'not measured'
_exptl_crystal_F_000 3040
_exptl_crystal_size_max 0.32
_exptl_crystal_size_mid 0.30
_exptl_crystal_size_min 0.29
_refine_diff_density_max 0.914
_refine_diff_density_min -1.167
_refine_diff_density_rms 0.107
_refine_ls_extinction_method none
_refine_ls_goodness_of_fit_ref 1.032
_refine_ls_hydrogen_treatment constr
_refine_ls_matrix_type full
_refine_ls_number_parameters 94
_refine_ls_number_reflns 1843
_refine_ls_number_restraints 12
_refine_ls_restrained_S_all 1.073
_refine_ls_R_factor_all 0.0366
_refine_ls_R_factor_gt 0.0299
_refine_ls_shift/su_max 0.001
_refine_ls_shift/su_mean 0.000
_refine_ls_structure_factor_coef Fsqd
_refine_ls_weighting_details 'calc w=1/[\s^2^(Fo^2^)+(0.0550P)^2^+10.2559P] where P=(Fo^2^+2Fc^2^)/3'
_refine_ls_weighting_scheme calc
_refine_ls_wR_factor_gt 0.0882
_refine_ls_wR_factor_ref 0.0919
_reflns_number_gt 1602
_reflns_number_total 1843
_reflns_threshold_expression >2sigma(I)
_cod_data_source_file c2dt31185b.txt
_cod_data_source_block Ni(en)3[Al2Ge4O12]
_cod_depositor_comments
;
The following automatic conversions were performed:

'_symmetry_cell_setting' value 'Cubic' changed to 'cubic' according
to
/usr/data/users/saulius/automatic-downloads/retrospective/RSC/lib/dictionaries/cif_core.dic
dictionary named 'cif_core.dic' version 2.4.2 from 2011-04-26.

Automatic conversion script
Id: cif_fix_values 2281 2013-09-26 08:29:07Z andrius 
;
_cod_database_code 7030159

loop_
_symmetry_equiv_pos_as_xyz
'x, y, z'
'-x+1/2, -y, z+1/2'
'-x, y+1/2, -z+1/2'
'x+1/2, -y+1/2, -z'
'z, x, y'
'z+1/2, -x+1/2, -y'
'-z+1/2, -x, y+1/2'
'-z, x+1/2, -y+1/2'
'y, z, x'
'-y, z+1/2, -x+1/2'
'y+1/2, -z+1/2, -x'
'-y+1/2, -z, x+1/2'
'-x, -y, -z'
'x-1/2, y, -z-1/2'
'x, -y-1/2, z-1/2'
'-x-1/2, y-1/2, z'
'-z, -x, -y'
'-z-1/2, x-1/2, y'
'z-1/2, x, -y-1/2'
'z, -x-1/2, y-1/2'
'-y, -z, -x'
'y, -z-1/2, x-1/2'
'-y-1/2, z-1/2, x'
'y-1/2, z, -x-1/2'

loop_
_atom_site_label
_atom_site_type_symbol
_atom_site_fract_x
_atom_site_fract_y
_atom_site_fract_z
_atom_site_U_iso_or_equiv
_atom_site_adp_type
_atom_site_occupancy
_atom_site_symmetry_multiplicity
_atom_site_calc_flag
_atom_site_refinement_flags
Ge1 Ge 0.84115(3) 0.06636(3) 0.07738(3) 0.01506(14) Uani 0.67 1 d P
Al1 Al 0.84115(3) 0.06636(3) 0.07738(3) 0.01506(14) Uani 0.33 1 d P
Ge2 Ge 0.86161(3) 0.25677(3) 0.08880(3) 0.01476(14) Uani 0.67 1 d P
Al2 Al 0.86161(3) 0.25677(3) 0.08880(3) 0.01476(14) Uani 0.33 1 d P
O1 O 0.81932(16) 0.16294(14) 0.11685(17) 0.0246(5) Uani 1 1 d .
O2 O 0.92530(16) 0.28803(16) 0.16802(15) 0.0247(6) Uani 1 1 d .
O3 O 0.92156(15) 0.02420(15) 0.13258(17) 0.0248(5) Uani 1 1 d .
O4 O 0.75685(15) 0.00215(15) 0.08553(16) 0.0256(6) Uani 1 1 d .
Ni1 Ni 0.16643(3) 0.16643(3) 0.16643(3) 0.02163(19) Uani 1 3 d S
N1 N 0.1823(2) 0.0405(2) 0.1525(2) 0.0347(8) Uani 1 1 d .
H1A H 0.1645 0.0149 0.1974 0.042 Uiso 1 1 calc R
H1B H 0.1526 0.0230 0.1100 0.042 Uiso 1 1 calc R
N2 N 0.1626(4) 0.2968(3) 0.1618(3) 0.0603(14) Uani 1 1 d U
H2A H 0.1202 0.3154 0.1908 0.072 Uiso 1 1 calc R
H2B H 0.2086 0.3177 0.1830 0.072 Uiso 1 1 calc R
C1 C 0.1389(5) 0.2678(4) 0.0205(4) 0.079(2) Uani 1 1 d U
H1C H 0.1727 0.2818 -0.0258 0.095 Uiso 1 1 calc R
H1D H 0.0827 0.2746 0.0042 0.095 Uiso 1 1 calc R
C2 C 0.1549(6) 0.3203(4) 0.0811(5) 0.097(2) Uani 1 1 d U
H2C H 0.1124 0.3612 0.0796 0.116 Uiso 1 1 calc R
H2D H 0.2051 0.3478 0.0668 0.116 Uiso 1 1 calc R

loop_
_atom_site_aniso_label
_atom_site_aniso_U_11
_atom_site_aniso_U_22
_atom_site_aniso_U_33
_atom_site_aniso_U_23
_atom_site_aniso_U_13
_atom_site_aniso_U_12
Ge1 0.0154(2) 0.0125(2) 0.0173(2) 0.00161(15) 0.00030(15) -0.00141(15)
Al1 0.0154(2) 0.0125(2) 0.0173(2) 0.00161(15) 0.00030(15) -0.00141(15)
Ge2 0.0164(2) 0.0139(2) 0.0140(2) -0.00261(15) 0.00010(15) 0.00224(15)
Al2 0.0164(2) 0.0139(2) 0.0140(2) -0.00261(15) 0.00010(15) 0.00224(15)
O1 0.0290(13) 0.0175(12) 0.0274(14) -0.0016(10) 0.0095(11) 0.0004(10)
O2 0.0234(13) 0.0275(13) 0.0231(13) -0.0116(10) -0.0080(10) 0.0102(10)
O3 0.0201(12) 0.0177(12) 0.0366(15) 0.0054(10) -0.0070(10) -0.0005(9)
O4 0.0193(12) 0.0229(13) 0.0347(14) 0.0133(11) -0.0062(10) -0.0070(10)
Ni1 0.02163(19) 0.02163(19) 0.02163(19) -0.00209(16) -0.00209(16) -0.00209(16)
N1 0.041(2) 0.0248(17) 0.038(2) 0.0035(14) 0.0024(16) -0.0058(15)
N2 0.107(4) 0.030(2) 0.044(3) -0.0120(18) 0.004(2) -0.007(2)
C1 0.150(6) 0.051(3) 0.036(3) 0.013(3) 0.005(3) 0.030(4)
C2 0.177(6) 0.033(3) 0.081(4) 0.016(3) -0.042(4) -0.011(4)

loop_
_atom_type_symbol
_atom_type_description
_atom_type_scat_dispersion_real
_atom_type_scat_dispersion_imag
_atom_type_scat_source
C C 0.0033 0.0016 'International Tables Vol C Tables 4.2.6.8 and 6.1.1.4'
H H 0.0000 0.0000 'International Tables Vol C Tables 4.2.6.8 and 6.1.1.4'
N N 0.0061 0.0033 'International Tables Vol C Tables 4.2.6.8 and 6.1.1.4'
O O 0.0106 0.0060 'International Tables Vol C Tables 4.2.6.8 and 6.1.1.4'
Ni Ni 0.3393 1.1124 'International Tables Vol C Tables 4.2.6.8 and 6.1.1.4'
Ge Ge 0.1547 1.8001 'International Tables Vol C Tables 4.2.6.8 and 6.1.1.4'
Al Al 0.0645 0.0514 'International Tables Vol C Tables 4.2.6.8 and 6.1.1.4'

loop_
_geom_angle_atom_site_label_1
_geom_angle_atom_site_label_2
_geom_angle_atom_site_label_3
_geom_angle
_geom_angle_site_symmetry_1
_geom_angle_site_symmetry_3
O3 Ge1 O3 110.91(19) 17_665 .
O3 Ge1 O4 109.88(13) 17_665 .
O3 Ge1 O4 108.70(12) . .
O3 Ge1 O1 107.66(12) 17_665 .
O3 Ge1 O1 108.80(13) . .
O4 Ge1 O1 110.89(12) . .
O4 Ge2 O2 108.82(13) 17_665 11_556
O4 Ge2 O2 112.21(13) 17_665 .
O2 Ge2 O2 107.80(15) 11_556 .
O4 Ge2 O1 108.06(12) 17_665 .
O2 Ge2 O1 112.54(13) 11_556 .
O2 Ge2 O1 107.46(14) . .
Ge1 O1 Ge2 128.20(15) . .
Al2 O2 Ge2 0.00(4) 8_645 8_645
Al2 O2 Ge2 130.69(15) 8_645 .
Ge2 O2 Ge2 130.69(15) 8_645 .
Al1 O3 Ge1 0.00(3) 21_656 21_656
Al1 O3 Ge1 126.68(15) 21_656 .
Ge1 O3 Ge1 126.68(15) 21_656 .
Al2 O4 Ge2 0.00(4) 21_656 21_656
Al2 O4 Ge1 131.16(15) 21_656 .
Ge2 O4 Ge1 131.16(15) 21_656 .
N1 Ni1 N1 91.64(15) . 9
N1 Ni1 N1 91.64(15) . 5
N1 Ni1 N1 91.65(15) 9 5
N1 Ni1 N2 170.01(17) . .
N1 Ni1 N2 94.87(19) 9 .
N1 Ni1 N2 80.63(16) 5 .
N1 Ni1 N2 80.63(16) . 9
N1 Ni1 N2 170.01(17) 9 9
N1 Ni1 N2 94.87(19) 5 9
N2 Ni1 N2 93.6(2) . 9
N1 Ni1 N2 94.87(19) . 5
N1 Ni1 N2 80.63(16) 9 5
N1 Ni1 N2 170.01(17) 5 5
N2 Ni1 N2 93.6(2) . 5
N2 Ni1 N2 93.6(2) 9 5
C1 N1 Ni1 111.0(3) 9 .
C1 N1 H1A 109.4 9 .
Ni1 N1 H1A 109.4 . .
C1 N1 H1B 109.4 9 .
Ni1 N1 H1B 109.4 . .
H1A N1 H1B 108.0 . .
C2 N2 Ni1 108.4(4) . .
C2 N2 H2A 110.0 . .
Ni1 N2 H2A 110.0 . .
C2 N2 H2B 110.0 . .
Ni1 N2 H2B 110.0 . .
H2A N2 H2B 108.4 . .
C2 C1 N1 114.9(5) . 5
C2 C1 H1C 108.5 . .
N1 C1 H1C 108.5 5 .
C2 C1 H1D 108.5 . .
N1 C1 H1D 108.5 5 .
H1C C1 H1D 107.5 . .
C1 C2 N2 123.2(6) . .
C1 C2 H2C 106.5 . .
N2 C2 H2C 106.5 . .
C1 C2 H2D 106.5 . .
N2 C2 H2D 106.5 . .
H2C C2 H2D 106.5 . .

loop_
_geom_bond_atom_site_label_1
_geom_bond_atom_site_label_2
_geom_bond_distance
_geom_bond_site_symmetry_2
Ge1 O3 1.737(3) 17_665
Ge1 O3 1.747(2) .
Ge1 O4 1.748(2) .
Ge1 O1 1.753(2) .
Ge2 O4 1.744(2) 17_665
Ge2 O2 1.745(2) 11_556
Ge2 O2 1.749(2) .
Ge2 O1 1.754(2) .
O2 Al2 1.745(2) 8_645
O2 Ge2 1.745(2) 8_645
O3 Al1 1.737(3) 21_656
O3 Ge1 1.737(3) 21_656
O4 Al2 1.744(2) 21_656
O4 Ge2 1.744(2) 21_656
Ni1 N1 2.099(3) .
Ni1 N1 2.099(3) 9
Ni1 N1 2.099(3) 5
Ni1 N2 2.146(4) .
Ni1 N2 2.146(4) 9
Ni1 N2 2.146(4) 5
N1 C1 1.461(7) 9
N1 H1A 0.9000 .
N1 H1B 0.9000 .
N2 C2 1.387(8) .
N2 H2A 0.9000 .
N2 H2B 0.9000 .
C1 C2 1.344(9) .
C1 N1 1.461(7) 5
C1 H1C 0.9700 .
C1 H1D 0.9700 .
C2 H2C 0.9700 .
C2 H2D 0.9700 .
